data_4508868
loop_
_publ_author_name
'Ananchenko, Gennady S.'
'Udachin, Konstantin A.'
'Pojarova, Michaela'
'Dubes, Alix'
'Ripmeester, John A.'
'Jebors, Said'
'Coleman, Anthony W.'

_publ_section_title
;
 Van der Waals Nanocapsular Complexes of Amphiphilic Calixarenes
;
_journal_issue 9
_journal_name_full 'Crystal Growth &amp; Design'
_journal_page_first 2141
_journal_paper_doi 10.1021/cg0603826
_journal_volume 6
_journal_year 2006
_chemical_formula_sum 'C54 H65 Br Cl F3 O8'
_chemical_formula_weight 1014.42
_chemical_name_systematic
; 
 ? 
;
_space_group_IT_number 14
_symmetry_cell_setting monoclinic
_symmetry_space_group_name_Hall '-P 2yn'
_symmetry_space_group_name_H-M 'P 1 21/n 1'
_atom_sites_solution_hydrogens geom
_atom_sites_solution_primary direct
_atom_sites_solution_secondary difmap
_audit_creation_method SHELXL-97
_cell_angle_alpha 90.00
_cell_angle_beta 90.59(3)
_cell_angle_gamma 90.00
_cell_formula_units_Z 4
_cell_length_a 15.739(3)
_cell_length_b 21.908(4)
_cell_length_c 15.847(3)
_cell_measurement_temperature 125(2)
_cell_volume 5463.9(18)
_computing_structure_refinement 'SHELXL-97 (Sheldrick, 1997)'
_computing_structure_solution 'SHELXS-97 (Sheldrick, 1990)'
_diffrn_ambient_temperature 125(2)
_diffrn_measured_fraction_theta_full 0.996
_diffrn_measured_fraction_theta_max 0.996
_diffrn_radiation_monochromator graphite
_diffrn_radiation_source 'fine-focus sealed tube'
_diffrn_radiation_type MoK\a
_diffrn_radiation_wavelength 0.71070
_diffrn_reflns_av_R_equivalents 0.0380
_diffrn_reflns_av_sigmaI/netI 0.0269
_diffrn_reflns_limit_h_max 16
_diffrn_reflns_limit_h_min -16
_diffrn_reflns_limit_k_max 22
_diffrn_reflns_limit_k_min -22
_diffrn_reflns_limit_l_max 16
_diffrn_reflns_limit_l_min -16
_diffrn_reflns_number 34133
_diffrn_reflns_theta_full 21.24
_diffrn_reflns_theta_max 21.24
_diffrn_reflns_theta_min 0.93
_exptl_absorpt_coefficient_mu 0.860
_exptl_absorpt_correction_T_max 0.6981
_exptl_absorpt_correction_T_min 0.6729
_exptl_absorpt_correction_type multi-scan
_exptl_absorpt_process_details sadabs
_exptl_crystal_density_diffrn 1.233
_exptl_crystal_density_method 'not measured'
_exptl_crystal_F_000 2128
_exptl_crystal_size_max 0.50
_exptl_crystal_size_mid 0.50
_exptl_crystal_size_min 0.45
_refine_diff_density_max 2.040
_refine_diff_density_min -0.980
_refine_diff_density_rms 0.181
_refine_ls_extinction_coef 0.0026(6)
_refine_ls_extinction_expression Fc^*^=kFc[1+0.001xFc^2^\l^3^/sin(2\q)]^-1/4^
_refine_ls_extinction_method SHELXL
_refine_ls_goodness_of_fit_ref 2.491
_refine_ls_hydrogen_treatment mixed
_refine_ls_matrix_type full
_refine_ls_number_parameters 825
_refine_ls_number_reflns 6038
_refine_ls_number_restraints 271
_refine_ls_restrained_S_all 2.578
_refine_ls_R_factor_all 0.2197
_refine_ls_R_factor_gt 0.1856
_refine_ls_shift/su_max 1.199
_refine_ls_shift/su_mean 0.019
_refine_ls_structure_factor_coef Fsqd
_refine_ls_weighting_details 'calc w=1/[\s^2^(Fo^2^)+(0.2000P)^2^+0.0000P] where P=(Fo^2^+2Fc^2^)/3'
_refine_ls_weighting_scheme calc
_refine_ls_wR_factor_gt 0.5015
_refine_ls_wR_factor_ref 0.5313
_reflns_number_gt 4359
_reflns_number_total 6038
_reflns_threshold_expression >2sigma(I)
_cod_data_source_file cg0603826sup3.cif
_cod_data_source_block gena16
_cod_depositor_comments
;
The following automatic conversions were performed:

'_exptl_absorpt_correction_type' value 'multiscan' changed to
'multi-scan' according to
/home/saulius/struct/CIF-dictionaries/cif_core.dic dictionary named
'cif_core.dic' version 2.4.2 from 2011-04-26.

Automatic conversion script
Id: cif_fix_values 1891 2012-01-12 08:04:46Z andrius 
;
_cod_original_cell_volume 5464.0(19)
_cod_original_sg_symbol_H-M P2(1)/n
_cod_database_code 4508868

loop_
_symmetry_equiv_pos_as_xyz
'x, y, z'
'-x+1/2, y+1/2, -z+1/2'
'-x, -y, -z'
'x-1/2, -y-1/2, z-1/2'

loop_
_atom_site_label
_atom_site_type_symbol
_atom_site_fract_x
_atom_site_fract_y
_atom_site_fract_z
_atom_site_U_iso_or_equiv
_atom_site_adp_type
_atom_site_occupancy
_atom_site_symmetry_multiplicity
_atom_site_calc_flag
_atom_site_refinement_flags
_atom_site_disorder_assembly
_atom_site_disorder_group
Br1 Br 0.92196(12) 0.24107(10) 0.4801(2) 0.1035(3) Uani 0.18 1 d PD A 1
Cl1 Cl 0.8270(3) 0.3318(2) 0.38827(18) 0.0976(7) Uani 0.18 1 d PD A 1
F1 F 0.9297(4) 0.3487(3) 0.60898(19) 0.166(3) Uani 0.18 1 d PD A 1
C53 C 0.8522(2) 0.31364(12) 0.4913(2) 0.424(6) Uani 0.18 1 d PD A 1
H53 H 0.7999 0.3048 0.5245 0.509 Uiso 0.18 1 calc PR A 1
C54 C 0.90368(18) 0.36523(12) 0.53162(18) 0.631(7) Uani 0.18 1 d PD A 1
F2 F 0.9716(2) 0.3771(4) 0.4842(3) 0.297(5) Uani 0.18 1 d PD A 1
F3 F 0.8559(3) 0.41567(16) 0.5356(6) 0.600(8) Uani 0.18 1 d PD A 1
Br1A Br 0.98397(6) 0.24597(6) 0.48038(10) 0.1035(3) Uani 0.37 1 d PD B 2
Cl1A Cl 0.83362(18) 0.32239(13) 0.43045(15) 0.0976(7) Uani 0.37 1 d PD B 2
C53A C 0.8775(2) 0.28203(16) 0.51286(16) 0.424(6) Uani 0.37 1 d PD B 2
H53A H 0.8381 0.2469 0.5224 0.509 Uiso 0.37 1 calc PR B 2
C54A C 0.87831(18) 0.31758(13) 0.59459(17) 0.631(7) Uani 0.37 1 d PD B 2
F1A F 0.95560(19) 0.3377(2) 0.6164(4) 0.166(3) Uani 0.37 1 d PD B 2
F2A F 0.8258(3) 0.36542(16) 0.5859(5) 0.297(5) Uani 0.37 1 d PD B 2
F3A F 0.8491(4) 0.2822(2) 0.6572(2) 0.600(8) Uani 0.37 1 d PD B 2
Br1B Br 0.95532(7) 0.23145(6) 0.48672(11) 0.1035(3) Uani 0.33 1 d PD C 3
Cl1B Cl 0.86649(18) 0.32156(16) 0.61213(16) 0.0976(7) Uani 0.33 1 d PD C 3
F1B F 0.9885(4) 0.40682(13) 0.5123(4) 0.166(3) Uani 0.33 1 d PD C 3
F2B F 1.0679(2) 0.3285(3) 0.4833(3) 0.297(5) Uani 0.33 1 d PD C 3
F3B F 1.0320(4) 0.3459(4) 0.61416(19) 0.600(8) Uani 0.33 1 d PD C 3
C53B C 0.92508(18) 0.31255(13) 0.5225(2) 0.424(6) Uani 0.33 1 d PD C 3
H53B H 0.8921 0.3317 0.4752 0.509 Uiso 0.33 1 calc PR C 3
C54B C 1.00731(18) 0.34963(13) 0.53349(19) 0.631(7) Uani 0.33 1 d PD C 3
Br1C Br 0.77301(18) 0.40803(16) 0.69984(18) 0.1035(3) Uani 0.12 1 d PD D 4
Cl1C Cl 0.6946(4) 0.51478(14) 0.6155(4) 0.0976(7) Uani 0.12 1 d PD D 4
F1C F 0.8436(3) 0.48566(17) 0.5382(5) 0.166(3) Uani 0.12 1 d PD D 4
F2C F 0.8318(3) 0.38640(15) 0.5283(6) 0.297(5) Uani 0.12 1 d PD D 4
F3C F 0.7503(3) 0.4456(4) 0.4514(2) 0.600(8) Uani 0.12 1 d PD D 4
C53C C 0.7236(2) 0.44037(15) 0.59647(17) 0.424(6) Uani 0.12 1 d PD D 4
H53C H 0.6726 0.4158 0.5795 0.509 Uiso 0.12 1 calc PR D 4
C54C C 0.78947(19) 0.43927(13) 0.52620(17) 0.631(7) Uani 0.12 1 d PD D 4
O1 O 0.90881(12) 0.05538(9) 0.38422(12) 0.0459(6) Uani 1 1 d . E 1
H1 H 0.9580 0.0407 0.3809 0.069 Uiso 1 1 calc R E 1
O2 O 0.83119(11) 0.06023(9) 0.53444(12) 0.0464(6) Uani 1 1 d . E 1
H2 H 0.8301 0.0483 0.4841 0.070 Uiso 1 1 calc R E 1
O3 O 0.97812(11) 0.05679(8) 0.61807(11) 0.0403(6) Uani 1 1 d . E 1
H3 H 0.9273 0.0453 0.6207 0.060 Uiso 1 1 calc R E 1
O4 O 1.05997(12) 0.05486(8) 0.47007(12) 0.0433(6) Uani 1 1 d . E 1
H4 H 1.0620 0.0431 0.5205 0.065 Uiso 1 1 calc R E 1
C1 C 1.11262(16) 0.13109(13) 0.37854(18) 0.0410(9) Uani 1 1 d . E 1
C2 C 1.06325(17) 0.10436(15) 0.30687(18) 0.0468(10) Uani 1 1 d . E 1
H2A H 1.0578 0.0598 0.3156 0.056 Uiso 1 1 calc R E 1
H2B H 1.0948 0.1109 0.2539 0.056 Uiso 1 1 calc R E 1
C3 C 0.97451(18) 0.13228(13) 0.29771(16) 0.0418(9) Uani 1 1 d . E 1
C4 C 0.96463(16) 0.18618(14) 0.25508(16) 0.0413(9) Uani 1 1 d . E 1
H4 H 1.0127 0.2034 0.2282 0.050 Uiso 1 1 calc R E 1
C5 C 0.88606(18) 0.21754(12) 0.24916(16) 0.0469(9) Uani 1 1 d D E 1
C6 C 0.81653(19) 0.19046(14) 0.28878(17) 0.0461(9) Uani 1 1 d . E 1
H6 H 0.7623 0.2091 0.2834 0.055 Uiso 1 1 calc R E 1
C7 C 0.82432(16) 0.13703(12) 0.33580(16) 0.0345(8) Uani 1 1 d . E 1
C8 C 0.74884(17) 0.11204(13) 0.38289(17) 0.0400(9) Uani 1 1 d . E 1
H8A H 0.6962 0.1208 0.3504 0.048 Uiso 1 1 calc R E 1
H8B H 0.7544 0.0672 0.3880 0.048 Uiso 1 1 calc R E 1
C9 C 0.74212(16) 0.13964(13) 0.46970(17) 0.0365(8) Uani 1 1 d . E 1
C10 C 0.69736(16) 0.19137(13) 0.48342(18) 0.0412(9) Uani 1 1 d . E 1
H10 H 0.6679 0.2095 0.4372 0.049 Uiso 1 1 calc R E 1
C11 C 0.69248(15) 0.21912(11) 0.56201(17) 0.0382(9) Uani 1 1 d D E 1
C12 C 0.73299(16) 0.19254(13) 0.63048(18) 0.0392(9) Uani 1 1 d . E 1
H12 H 0.7284 0.2109 0.6846 0.047 Uiso 1 1 calc R E 1
C13 C 0.78034(16) 0.13929(14) 0.62159(18) 0.0425(9) Uani 1 1 d . E 1
C14 C 0.82801(17) 0.11227(14) 0.69508(18) 0.0432(9) Uani 1 1 d . E 1
H14A H 0.8308 0.0674 0.6887 0.052 Uiso 1 1 calc R E 1
H14B H 0.7976 0.1214 0.7480 0.052 Uiso 1 1 calc R E 1
C15 C 0.91984(17) 0.13896(13) 0.70018(16) 0.0370(8) Uani 1 1 d . E 1
C16 C 0.93235(16) 0.19187(13) 0.74358(16) 0.0367(9) Uani 1 1 d . E 1
H16 H 0.8855 0.2113 0.7698 0.044 Uiso 1 1 calc R E 1
C17 C 1.01290(17) 0.21791(11) 0.75006(16) 0.0399(9) Uani 1 1 d D E 1
C18 C 1.08105(17) 0.18883(12) 0.70983(16) 0.0366(8) Uani 1 1 d . E 1
H18 H 1.1362 0.2063 0.7139 0.044 Uiso 1 1 calc R E 1
C19 C 1.07006(16) 0.13605(13) 0.66493(17) 0.0378(8) Uani 1 1 d . E 1
C20 C 1.14337(16) 0.10807(12) 0.61920(16) 0.0337(8) Uani 1 1 d . E 1
H20A H 1.1359 0.0632 0.6168 0.040 Uiso 1 1 calc R E 1
H20B H 1.1967 0.1167 0.6506 0.040 Uiso 1 1 calc R E 1
C21 C 1.14992(15) 0.13307(12) 0.53034(17) 0.0343(8) Uani 1 1 d . E 1
C22 C 1.19515(16) 0.18618(13) 0.51528(18) 0.0400(9) Uani 1 1 d . E 1
H22 H 1.2225 0.2058 0.5616 0.048 Uiso 1 1 calc R E 1
C23 C 1.20243(15) 0.21201(11) 0.43641(18) 0.0405(9) Uani 1 1 d D E 1
C24 C 1.16160(16) 0.18356(14) 0.36804(19) 0.0417(9) Uani 1 1 d . E 1
H24 H 1.1674 0.2004 0.3132 0.050 Uiso 1 1 calc R E 1
C25 C 0.90475(17) 0.10903(12) 0.33955(16) 0.0388(9) Uani 1 1 d . E 1
C26 C 0.78428(16) 0.11335(12) 0.54158(16) 0.0343(8) Uani 1 1 d . E 1
C27 C 0.98768(17) 0.11102(12) 0.66075(16) 0.0340(8) Uani 1 1 d . E 1
C28 C 1.10749(16) 0.10692(13) 0.46165(17) 0.0363(8) Uani 1 1 d . E 1
O5 O 0.80400(18) 0.29629(15) 0.19062(15) 0.0371(7) Uani 0.57 1 d PD E 1
C29 C 0.8746(2) 0.27357(17) 0.1991(2) 0.0307(10) Uani 0.57 1 d PD E 1
C30 C 0.9510(3) 0.3012(2) 0.1573(3) 0.0485(10) Uani 0.57 1 d PDU E 1
H30A H 0.9320 0.3311 0.1142 0.058 Uiso 0.57 1 calc PR E 1
H30B H 0.9836 0.2688 0.1286 0.058 Uiso 0.57 1 calc PR E 1
C31 C 1.0090(3) 0.3336(2) 0.2231(4) 0.091(2) Uani 0.57 1 d PD E 1
H31A H 0.9838 0.3302 0.2799 0.109 Uiso 0.57 1 calc PR E 1
H31B H 1.0655 0.3137 0.2247 0.109 Uiso 0.57 1 calc PR E 1
C32 C 1.0189(6) 0.4014(3) 0.1993(6) 0.77(4) Uani 0.57 1 d PD E 1
H32A H 1.0403 0.4046 0.1410 0.926 Uiso 0.57 1 calc PR E 1
H32B H 0.9628 0.4217 0.2014 0.926 Uiso 0.57 1 calc PR E 1
C33 C 1.0805(5) 0.4333(3) 0.2600(6) 1.430(11) Uani 0.57 1 d PD E 1
H33A H 1.1153 0.4020 0.2893 1.716 Uiso 0.57 1 calc PR E 1
H33B H 1.0475 0.4554 0.3032 1.716 Uiso 0.57 1 calc PR E 1
C34 C 1.1393(3) 0.4783(2) 0.2158(3) 0.0496(14) Uani 0.57 1 d PD E 1
H34A H 1.1874 0.4561 0.1917 0.074 Uiso 0.57 1 calc PR E 1
H34B H 1.1603 0.5083 0.2567 0.074 Uiso 0.57 1 calc PR E 1
H34C H 1.1078 0.4992 0.1706 0.074 Uiso 0.57 1 calc PR E 1
O5A O 0.8045(3) 0.3014(3) 0.2154(3) 0.0371(7) Uani 0.29 1 d PD F 2
C29A C 0.8772(3) 0.2826(2) 0.2229(4) 0.0307(10) Uani 0.29 1 d PD F 2
C30A C 0.9482(4) 0.3228(3) 0.1919(5) 0.0485(10) Uani 0.29 1 d PDU F 2
H30C H 0.9328 0.3369 0.1344 0.058 Uiso 0.29 1 calc PR F 2
H30D H 0.9998 0.2972 0.1869 0.058 Uiso 0.29 1 calc PR F 2
C31A C 0.9715(4) 0.3792(3) 0.2451(7) 0.091(2) Uani 0.29 1 d PD F 2
H31C H 0.9418 0.4151 0.2209 0.109 Uiso 0.29 1 calc PR F 2
H31D H 0.9498 0.3731 0.3030 0.109 Uiso 0.29 1 calc PR F 2
C32A C 1.0656(4) 0.3934(3) 0.2510(9) 0.77(4) Uani 0.29 1 d PD F 2
H32C H 1.0908 0.3877 0.1945 0.926 Uiso 0.29 1 calc PR F 2
H32D H 1.0929 0.3637 0.2897 0.926 Uiso 0.29 1 calc PR F 2
C33A C 1.0868(6) 0.4575(3) 0.2816(5) 1.430(11) Uani 0.29 1 d PD F 2
H33C H 1.0815 0.4858 0.2332 1.716 Uiso 0.29 1 calc PR F 2
H33D H 1.1470 0.4581 0.3005 1.716 Uiso 0.29 1 calc PR F 2
C34A C 1.0322(5) 0.4817(4) 0.3533(4) 0.0496(14) Uani 0.29 1 d PD F 2
H34D H 0.9758 0.4925 0.3312 0.074 Uiso 0.29 1 calc PR F 2
H34E H 1.0592 0.5180 0.3779 0.074 Uiso 0.29 1 calc PR F 2
H34F H 1.0266 0.4502 0.3967 0.074 Uiso 0.29 1 calc PR F 2
O5B O 0.8038(4) 0.2814(5) 0.1641(6) 0.0371(7) Uani 0.14 1 d PD G 3
C29B C 0.8751(3) 0.2647(3) 0.1823(5) 0.0307(10) Uani 0.14 1 d PD G 3
C30B C 0.9513(4) 0.3056(2) 0.1707(10) 0.0485(10) Uani 0.14 1 d PDU G 3
H30E H 0.9849 0.2898 0.1230 0.058 Uiso 0.14 1 calc PR G 3
H30F H 0.9875 0.3030 0.2221 0.058 Uiso 0.14 1 calc PR G 3
C31B C 0.9313(7) 0.3726(3) 0.1540(6) 0.091(2) Uani 0.14 1 d PD G 3
H31E H 0.8689 0.3783 0.1511 0.109 Uiso 0.14 1 calc PR G 3
H31F H 0.9551 0.3847 0.0989 0.109 Uiso 0.14 1 calc PR G 3
C32B C 0.9683(4) 0.4133(4) 0.2233(6) 0.77(4) Uani 0.14 1 d PD G 3
H32E H 0.9629 0.3929 0.2787 0.926 Uiso 0.14 1 calc PR G 3
H32F H 0.9364 0.4522 0.2254 0.926 Uiso 0.14 1 calc PR G 3
C33B C 1.0621(4) 0.4263(11) 0.2059(5) 1.430(11) Uani 0.14 1 d PD G 3
H33E H 1.0843 0.3961 0.1652 1.716 Uiso 0.14 1 calc PR G 3
H33F H 1.0684 0.4676 0.1812 1.716 Uiso 0.14 1 calc PR G 3
C34B C 1.1118(6) 0.4223(10) 0.2891(5) 0.0496(14) Uani 0.14 1 d PD G 3
H34G H 1.0727 0.4270 0.3364 0.074 Uiso 0.14 1 calc PR G 3
H34H H 1.1545 0.4548 0.2913 0.074 Uiso 0.14 1 calc PR G 3
H34I H 1.1401 0.3825 0.2930 0.074 Uiso 0.14 1 calc PR G 3
O6 O 0.63496(19) 0.29790(15) 0.64590(18) 0.0401(8) Uani 0.55 1 d PD E -1
C35 C 0.6437(3) 0.27769(18) 0.5741(2) 0.0395(8) Uani 0.55 1 d PDU E -1
C36 C 0.6087(2) 0.31169(17) 0.4963(2) 0.0287(11) Uani 0.55 1 d PD E -1
H36A H 0.6562 0.3304 0.4651 0.034 Uiso 0.55 1 calc PR E -1
H36B H 0.5796 0.2825 0.4582 0.034 Uiso 0.55 1 calc PR E -1
C37 C 0.5473(3) 0.3605(3) 0.5228(3) 0.098(3) Uani 0.55 1 d PD E -1
H37A H 0.5781 0.3917 0.5565 0.117 Uiso 0.55 1 calc PR E -1
H37B H 0.5033 0.3422 0.5591 0.117 Uiso 0.55 1 calc PR E -1
C38 C 0.5039(4) 0.3915(2) 0.4458(3) 0.0751(19) Uani 0.55 1 d PD E -1
H38A H 0.5061 0.3633 0.3971 0.090 Uiso 0.55 1 calc PR E -1
H38B H 0.4433 0.3986 0.4589 0.090 Uiso 0.55 1 calc PR E -1
C39 C 0.5438(4) 0.4519(3) 0.4206(7) 0.371(9) Uani 0.55 1 d PDU E -1
H39A H 0.5552 0.4771 0.4713 0.446 Uiso 0.55 1 calc PR E -1
H39B H 0.5047 0.4747 0.3827 0.446 Uiso 0.55 1 calc PR E -1
C40 C 0.6272(4) 0.4381(3) 0.3750(5) 0.331(6) Uani 0.55 1 d PD E -1
H40A H 0.6722 0.4302 0.4168 0.496 Uiso 0.55 1 calc PR E -1
H40B H 0.6429 0.4733 0.3402 0.496 Uiso 0.55 1 calc PR E -1
H40C H 0.6196 0.4021 0.3390 0.496 Uiso 0.55 1 calc PR E -1
O6A O 0.5825(3) 0.2718(4) 0.5728(7) 0.0401(8) Uani 0.11 1 d PD H -22
C35A C 0.6577(3) 0.2820(3) 0.5558(4) 0.0395(8) Uani 0.11 1 d PDU H -22
C36A C 0.6316(10) 0.2981(3) 0.4647(4) 0.0287(11) Uani 0.11 1 d PD H -22
H36A H 0.6689 0.2791 0.4230 0.100 Uiso 0.11 1 d P I -22
H36B H 0.5727 0.2897 0.4533 0.100 Uiso 0.11 1 d P J -22
C37A C 0.6349(7) 0.3668(3) 0.4670(6) 0.098(3) Uani 0.11 1 d PD H -22
H37C H 0.6948 0.3794 0.4600 0.117 Uiso 0.11 1 calc PR H -22
H37D H 0.6172 0.3802 0.5238 0.117 Uiso 0.11 1 calc PR H -22
C38A C 0.5809(7) 0.4011(3) 0.4016(6) 0.0751(19) Uani 0.11 1 d PD H -22
H38C H 0.5916 0.3837 0.3451 0.090 Uiso 0.11 1 calc PR H -22
H38D H 0.5201 0.3948 0.4144 0.090 Uiso 0.11 1 calc PR H -22
C39A C 0.5991(11) 0.4697(3) 0.3994(5) 0.371(9) Uani 0.11 1 d PDU H -22
H39C H 0.5466 0.4923 0.4133 0.446 Uiso 0.11 1 calc PR H -22
H39D H 0.6427 0.4797 0.4427 0.446 Uiso 0.11 1 calc PR H -22
C40A C 0.6302(13) 0.4900(7) 0.3129(5) 0.331(6) Uani 0.11 1 d PD H -22
H40D H 0.6526 0.4546 0.2824 0.496 Uiso 0.11 1 calc PR H -22
H40E H 0.6753 0.5205 0.3201 0.496 Uiso 0.11 1 calc PR H -22
H40F H 0.5829 0.5078 0.2808 0.496 Uiso 0.11 1 calc PR H -22
O6B O 0.6542(3) 0.3086(2) 0.6380(3) 0.0401(8) Uani 0.34 1 d PD K -3
C35B C 0.6418(4) 0.2743(2) 0.5796(3) 0.0395(8) Uani 0.34 1 d PDU K -3
C36B C 0.5871(4) 0.3025(2) 0.5104(4) 0.0287(11) Uani 0.34 1 d PD K -3
H36C H 0.5263 0.2938 0.5207 0.034 Uiso 0.34 1 calc PR K -3
H36D H 0.6024 0.2851 0.4549 0.034 Uiso 0.34 1 calc PR K -3
C37B C 0.6027(7) 0.3724(2) 0.5108(4) 0.098(3) Uani 0.34 1 d PD K -3
H37E H 0.5629 0.3919 0.5506 0.117 Uiso 0.34 1 calc PR K -3
H37F H 0.6613 0.3806 0.5310 0.117 Uiso 0.34 1 calc PR K -3
C38B C 0.5901(5) 0.4007(3) 0.4220(4) 0.0751(19) Uani 0.34 1 d PD K -3
H38E H 0.6436 0.4208 0.4050 0.090 Uiso 0.34 1 calc PR K -3
H38F H 0.5780 0.3676 0.3810 0.090 Uiso 0.34 1 calc PR K -3
C39B C 0.5180(6) 0.4474(4) 0.4179(5) 0.371(9) Uani 0.34 1 d PDU K -3
H39E H 0.5189 0.4735 0.4689 0.446 Uiso 0.34 1 calc PR K -3
H39F H 0.4623 0.4264 0.4145 0.446 Uiso 0.34 1 calc PR K -3
C40B C 0.5321(14) 0.4864(4) 0.3383(5) 0.331(6) Uani 0.34 1 d PD K -3
H40G H 0.5932 0.4905 0.3283 0.496 Uiso 0.34 1 calc PR K -3
H40H H 0.5071 0.5269 0.3464 0.496 Uiso 0.34 1 calc PR K -3
H40I H 0.5050 0.4665 0.2897 0.496 Uiso 0.34 1 calc PR K -3
O7 O 1.10075(13) 0.29727(12) 0.79932(15) 0.0571(7) Uani 0.85 1 d PD E 1
C41 C 1.02802(17) 0.27657(14) 0.79550(16) 0.0369(10) Uani 0.85 1 d PD E 1
C42 C 0.95512(18) 0.30493(15) 0.8408(2) 0.0498(12) Uani 0.85 1 d PD E 1
H42A H 0.9317 0.2746 0.8806 0.060 Uiso 0.85 1 calc PR E 1
H42B H 0.9099 0.3148 0.7991 0.060 Uiso 0.85 1 calc PR E 1
C43 C 0.9774(2) 0.36203(15) 0.8892(3) 0.0608(13) Uani 0.85 1 d PD E 1
H43A H 0.9979 0.3933 0.8492 0.073 Uiso 0.85 1 calc PR E 1
H43B H 1.0243 0.3528 0.9293 0.073 Uiso 0.85 1 calc PR E 1
C44 C 0.9018(2) 0.38805(16) 0.9383(3) 0.0743(15) Uani 0.85 1 d PD E 1
H44A H 0.8566 0.4002 0.8978 0.089 Uiso 0.85 1 calc PR E 1
H44B H 0.8785 0.3557 0.9751 0.089 Uiso 0.85 1 calc PR E 1
C45 C 0.9260(2) 0.44268(18) 0.9921(3) 0.0883(17) Uani 0.85 1 d PD E 1
H45A H 0.9522 0.4742 0.9559 0.106 Uiso 0.85 1 calc PR E 1
H45B H 0.9688 0.4300 1.0349 0.106 Uiso 0.85 1 calc PR E 1
C46 C 0.8489(3) 0.4704(3) 1.0370(4) 0.155(2) Uani 0.85 1 d PD E 1
H46A H 0.8096 0.4877 0.9950 0.233 Uiso 0.85 1 calc PR E 1
H46B H 0.8680 0.5026 1.0756 0.233 Uiso 0.85 1 calc PR E 1
H46C H 0.8198 0.4385 1.0691 0.233 Uiso 0.85 1 calc PR E 1
O7A O 1.0842(4) 0.3085(4) 0.7852(8) 0.0571(7) Uani 0.15 1 d PD L 2
C41A C 1.0162(3) 0.2850(2) 0.7671(7) 0.0369(10) Uani 0.15 1 d PD L 2
C42A C 0.9371(4) 0.3145(3) 0.8036(8) 0.0498(12) Uani 0.15 1 d PD L 2
H42C H 0.9307 0.3012 0.8629 0.060 Uiso 0.15 1 calc PR L 2
H42D H 0.8866 0.3004 0.7714 0.060 Uiso 0.15 1 calc PR L 2
C43A C 0.9409(6) 0.3843(3) 0.8006(6) 0.0608(13) Uani 0.15 1 d PD L 2
H43C H 1.0004 0.3978 0.8092 0.073 Uiso 0.15 1 calc PR L 2
H43D H 0.9218 0.3985 0.7443 0.073 Uiso 0.15 1 calc PR L 2
C44A C 0.8853(6) 0.4128(3) 0.8678(5) 0.0743(15) Uani 0.15 1 d PD L 2
H44C H 0.8805 0.3837 0.9153 0.089 Uiso 0.15 1 calc PR L 2
H44D H 0.8276 0.4188 0.8438 0.089 Uiso 0.15 1 calc PR L 2
C45A C 0.9168(8) 0.4736(3) 0.9026(4) 0.0883(17) Uani 0.15 1 d PD L 2
H45C H 0.8986 0.5066 0.8639 0.106 Uiso 0.15 1 calc PR L 2
H45D H 0.9797 0.4732 0.9043 0.106 Uiso 0.15 1 calc PR L 2
C46A C 0.8838(11) 0.4873(9) 0.9910(5) 0.155(2) Uani 0.15 1 d PD L 2
H46D H 0.8578 0.4504 1.0144 0.233 Uiso 0.15 1 calc PR L 2
H46E H 0.8413 0.5199 0.9877 0.233 Uiso 0.15 1 calc PR L 2
H46F H 0.9311 0.5002 1.0274 0.233 Uiso 0.15 1 calc PR L 2
O8 O 1.2638(4) 0.2901(3) 0.3542(3) 0.0459(8) Uani 0.26 1 d PD E 1
C47 C 1.2502(5) 0.2698(3) 0.4239(3) 0.0537(11) Uani 0.26 1 d PD E 1
C48 C 1.2667(4) 0.3108(3) 0.5003(4) 0.0446(13) Uani 0.26 1 d PD E 1
H48A H 1.3219 0.3318 0.4938 0.054 Uiso 0.26 1 calc PR E 1
H48B H 1.2700 0.2854 0.5520 0.054 Uiso 0.26 1 calc PR E 1
C49 C 1.1959(5) 0.3583(3) 0.5096(5) 0.085(2) Uani 0.26 1 d PD E 1
H49A H 1.1847 0.3778 0.4541 0.102 Uiso 0.26 1 calc PR E 1
H49B H 1.1431 0.3377 0.5274 0.102 Uiso 0.26 1 calc PR E 1
C50 C 1.2194(4) 0.4073(3) 0.5738(6) 0.878(12) Uani 0.26 1 d PD E 1
H50A H 1.2527 0.4398 0.5461 1.053 Uiso 0.26 1 calc PR E 1
H50B H 1.2551 0.3892 0.6192 1.053 Uiso 0.26 1 calc PR E 1
C51 C 1.1391(5) 0.4347(3) 0.6118(5) 0.086(3) Uani 0.26 1 d PD E 1
H51A H 1.0917 0.4051 0.6069 0.103 Uiso 0.26 1 calc PR E 1
H51B H 1.1488 0.4433 0.6725 0.103 Uiso 0.26 1 calc PR E 1
C52 C 1.1155(10) 0.4935(3) 0.5658(8) 0.185(5) Uani 0.26 1 d PD E 1
H52A H 1.1567 0.5013 0.5211 0.278 Uiso 0.26 1 calc PR E 1
H52B H 1.1162 0.5276 0.6059 0.278 Uiso 0.26 1 calc PR E 1
H52C H 1.0586 0.4895 0.5409 0.278 Uiso 0.26 1 calc PR E 1
O8A O 1.2621(3) 0.2823(2) 0.3418(2) 0.0459(8) Uani 0.41 1 d PD M -2
C47A C 1.2470(4) 0.2699(2) 0.4144(3) 0.0537(11) Uani 0.41 1 d PD M -2
C48A C 1.3045(3) 0.2949(2) 0.4844(3) 0.0446(13) Uani 0.41 1 d PD M -2
H48C H 1.2719 0.2971 0.5374 0.054 Uiso 0.41 1 calc PR M -2
H48D H 1.3523 0.2662 0.4937 0.054 Uiso 0.41 1 calc PR M -2
C49A C 1.3400(4) 0.3579(2) 0.4642(5) 0.085(2) Uani 0.41 1 d PD M -2
H49C H 1.3462 0.3625 0.4025 0.102 Uiso 0.41 1 calc PR M -2
H49D H 1.3967 0.3628 0.4909 0.102 Uiso 0.41 1 calc PR M -2
C50A C 1.2791(5) 0.4074(3) 0.4978(4) 0.878(12) Uani 0.41 1 d PD M -2
H50C H 1.3023 0.4485 0.4859 1.053 Uiso 0.41 1 calc PR M -2
H50D H 1.2230 0.4038 0.4694 1.053 Uiso 0.41 1 calc PR M -2
C51A C 1.2696(6) 0.3987(3) 0.5932(3) 0.086(3) Uani 0.41 1 d PD M -2
H51C H 1.3062 0.3642 0.6110 0.103 Uiso 0.41 1 calc PR M -2
H51D H 1.2100 0.3869 0.6045 0.103 Uiso 0.41 1 calc PR M -2
C52A C 1.2918(11) 0.4541(3) 0.6483(5) 0.185(5) Uani 0.41 1 d PD M -2
H52D H 1.3494 0.4493 0.6715 0.278 Uiso 0.41 1 calc PR M -2
H52E H 1.2512 0.4571 0.6946 0.278 Uiso 0.41 1 calc PR M -2
H52F H 1.2890 0.4913 0.6140 0.278 Uiso 0.41 1 calc PR M -2
O8B O 1.2440(3) 0.2978(3) 0.3586(3) 0.0459(8) Uani 0.33 1 d PD N 3
C47B C 1.2524(4) 0.2691(2) 0.4238(3) 0.0537(11) Uani 0.33 1 d PD N 3
C48B C 1.2853(4) 0.3062(3) 0.4992(3) 0.0446(13) Uani 0.33 1 d PD N 3
H48E H 1.3169 0.2789 0.5382 0.054 Uiso 0.33 1 calc PR N 3
H48F H 1.3253 0.3378 0.4791 0.054 Uiso 0.33 1 calc PR N 3
C49B C 1.2131(5) 0.3371(3) 0.5469(5) 0.085(2) Uani 0.33 1 d PD N 3
H49E H 1.1629 0.3388 0.5088 0.102 Uiso 0.33 1 calc PR N 3
H49F H 1.1979 0.3106 0.5951 0.102 Uiso 0.33 1 calc PR N 3
C50B C 1.2290(5) 0.4013(3) 0.5810(5) 0.878(12) Uani 0.33 1 d PD N 3
H50E H 1.2885 0.4041 0.6016 1.053 Uiso 0.33 1 calc PR N 3
H50F H 1.2220 0.4310 0.5344 1.053 Uiso 0.33 1 calc PR N 3
C51B C 1.1698(5) 0.4188(3) 0.6523(4) 0.086(3) Uani 0.33 1 d PD N 3
H51E H 1.1114 0.4187 0.6284 0.103 Uiso 0.33 1 calc PR N 3
H51F H 1.1723 0.3853 0.6942 0.103 Uiso 0.33 1 calc PR N 3
C52B C 1.1799(14) 0.4778(3) 0.7009(6) 0.185(5) Uani 0.33 1 d PD N 3
H52G H 1.2130 0.4702 0.7526 0.278 Uiso 0.33 1 calc PR N 3
H52H H 1.1238 0.4937 0.7157 0.278 Uiso 0.33 1 calc PR N 3
H52I H 1.2096 0.5078 0.6660 0.278 Uiso 0.33 1 calc PR N 3

loop_
_atom_site_aniso_label
_atom_site_aniso_U_11
_atom_site_aniso_U_22
_atom_site_aniso_U_33
_atom_site_aniso_U_23
_atom_site_aniso_U_13
_atom_site_aniso_U_12
Br1 0.0338(6) 0.0998(5) 0.1767(7) -0.0420(4) -0.0071(6) 0.0069(4)
Cl1 0.1020(12) 0.0975(13) 0.0938(15) 0.0315(12) 0.0287(11) 0.0200(11)
F1 0.241(6) 0.132(4) 0.123(3) -0.010(3) -0.057(4) 0.056(4)
C53 0.776(14) 0.320(13) 0.183(4) -0.191(6) 0.364(5) -0.399(11)
C54 0.648(8) 0.706(13) 0.548(16) 0.159(10) 0.456(7) 0.576(6)
F2 0.267(7) 0.159(5) 0.469(14) 0.003(7) 0.172(7) -0.116(4)
F3 0.92(2) 0.338(9) 0.534(12) 0.305(8) -0.483(11) -0.328(12)
Br1A 0.0338(6) 0.0998(5) 0.1767(7) -0.0420(4) -0.0071(6) 0.0069(4)
Cl1A 0.1020(12) 0.0975(13) 0.0938(15) 0.0315(12) 0.0287(11) 0.0200(11)
C53A 0.776(14) 0.320(13) 0.183(4) -0.191(6) 0.364(5) -0.399(11)
C54A 0.648(8) 0.706(13) 0.548(16) 0.159(10) 0.456(7) 0.576(6)
F1A 0.241(6) 0.132(4) 0.123(3) -0.010(3) -0.057(4) 0.056(4)
F2A 0.267(7) 0.159(5) 0.469(14) 0.003(7) 0.172(7) -0.116(4)
F3A 0.92(2) 0.338(9) 0.534(12) 0.305(8) -0.483(11) -0.328(12)
Br1B 0.0338(6) 0.0998(5) 0.1767(7) -0.0420(4) -0.0071(6) 0.0069(4)
Cl1B 0.1020(12) 0.0975(13) 0.0938(15) 0.0315(12) 0.0287(11) 0.0200(11)
F1B 0.241(6) 0.132(4) 0.123(3) -0.010(3) -0.057(4) 0.056(4)
F2B 0.267(7) 0.159(5) 0.469(14) 0.003(7) 0.172(7) -0.116(4)
F3B 0.92(2) 0.338(9) 0.534(12) 0.305(8) -0.483(11) -0.328(12)
C53B 0.776(14) 0.320(13) 0.183(4) -0.191(6) 0.364(5) -0.399(11)
C54B 0.648(8) 0.706(13) 0.548(16) 0.159(10) 0.456(7) 0.576(6)
Br1C 0.0338(6) 0.0998(5) 0.1767(7) -0.0420(4) -0.0071(6) 0.0069(4)
Cl1C 0.1020(12) 0.0975(13) 0.0938(15) 0.0315(12) 0.0287(11) 0.0200(11)
F1C 0.241(6) 0.132(4) 0.123(3) -0.010(3) -0.057(4) 0.056(4)
F2C 0.267(7) 0.159(5) 0.469(14) 0.003(7) 0.172(7) -0.116(4)
F3C 0.92(2) 0.338(9) 0.534(12) 0.305(8) -0.483(11) -0.328(12)
C53C 0.776(14) 0.320(13) 0.183(4) -0.191(6) 0.364(5) -0.399(11)
C54C 0.648(8) 0.706(13) 0.548(16) 0.159(10) 0.456(7) 0.576(6)
O1 0.0387(10) 0.0413(11) 0.0577(12) 0.0033(10) -0.0016(9) 0.0077(9)
O2 0.0412(10) 0.0544(12) 0.0434(10) -0.0033(9) -0.0156(9) 0.0046(9)
O3 0.0315(9) 0.0433(11) 0.0459(10) 0.0024(9) -0.0067(8) -0.0035(9)
O4 0.0484(11) 0.0410(11) 0.0403(10) 0.0044(9) -0.0100(9) 0.0001(9)
C1 0.0264(14) 0.0434(17) 0.0535(17) 0.0043(14) 0.0027(13) 0.0130(13)
C2 0.0338(15) 0.0655(19) 0.0409(16) -0.0041(15) -0.0082(13) 0.0142(14)
C3 0.0463(16) 0.0474(17) 0.0313(14) -0.0014(13) -0.0149(13) 0.0055(14)
C4 0.0228(13) 0.071(2) 0.0297(14) 0.0113(14) -0.0070(12) -0.0026(14)
C5 0.0494(17) 0.0611(19) 0.0300(15) 0.0078(14) -0.0097(13) -0.0019(16)
C6 0.0411(16) 0.0568(19) 0.0403(16) -0.0129(14) -0.0099(13) 0.0057(15)
C7 0.0334(14) 0.0333(15) 0.0364(14) -0.0011(12) -0.0142(12) 0.0011(12)
C8 0.0307(14) 0.0399(16) 0.0490(16) 0.0119(14) -0.0120(13) -0.0014(13)
C9 0.0229(13) 0.0431(16) 0.0435(15) 0.0049(13) -0.0006(12) -0.0079(12)
C10 0.0185(13) 0.0527(18) 0.0524(17) 0.0131(14) -0.0061(13) -0.0037(13)
C11 0.0232(13) 0.0520(17) 0.0393(15) 0.0029(14) -0.0023(12) -0.0003(13)
C12 0.0271(14) 0.0519(18) 0.0387(15) 0.0008(14) 0.0017(12) -0.0061(13)
C13 0.0257(14) 0.0552(18) 0.0464(16) 0.0065(14) -0.0091(13) -0.0145(13)
C14 0.0319(15) 0.0498(18) 0.0477(16) 0.0060(14) -0.0051(13) -0.0039(14)
C15 0.0363(14) 0.0393(16) 0.0352(14) 0.0072(13) -0.0103(12) -0.0006(13)
C16 0.0243(14) 0.0571(18) 0.0289(14) 0.0024(13) -0.0021(12) 0.0040(13)
C17 0.0379(15) 0.0537(18) 0.0278(14) 0.0050(13) -0.0104(12) -0.0022(14)
C18 0.0323(14) 0.0453(17) 0.0318(14) -0.0011(13) -0.0138(12) -0.0008(13)
C19 0.0253(14) 0.0444(16) 0.0436(15) 0.0162(13) -0.0045(12) 0.0027(13)
C20 0.0330(14) 0.0317(15) 0.0362(14) -0.0060(12) -0.0124(12) 0.0079(12)
C21 0.0226(13) 0.0365(15) 0.0436(15) -0.0004(13) -0.0066(12) 0.0100(12)
C22 0.0246(14) 0.0528(18) 0.0427(15) -0.0096(14) -0.0022(12) 0.0071(13)
C23 0.0260(14) 0.0448(16) 0.0507(17) -0.0098(14) 0.0026(13) 0.0036(13)
C24 0.0213(13) 0.0607(19) 0.0431(16) 0.0053(14) -0.0005(12) 0.0084(13)
C25 0.0454(16) 0.0340(15) 0.0366(15) -0.0022(13) -0.0125(13) -0.0068(13)
C26 0.0318(14) 0.0378(16) 0.0332(14) 0.0034(13) -0.0003(12) -0.0021(13)
C27 0.0374(14) 0.0338(15) 0.0306(14) 0.0003(12) -0.0098(12) 0.0048(13)
C28 0.0264(13) 0.0409(16) 0.0417(15) 0.0006(13) -0.0024(12) 0.0085(13)
O5 0.0522(12) 0.0588(14) 0.0000(13) -0.0060(11) -0.0167(10) 0.0161(11)
C29 0.0488(17) 0.0366(18) 0.0064(18) -0.0106(16) -0.0114(15) 0.0012(16)
C30 0.0475(15) 0.0504(17) 0.0473(17) 0.0057(14) -0.0034(14) 0.0012(14)
C31 0.048(3) 0.065(4) 0.159(6) 0.021(4) -0.004(4) -0.010(3)
C32 1.95(11) 0.077(6) 0.282(17) 0.130(8) -0.13(4) -0.10(2)
C33 1.602(8) 1.836(11) 0.84(3) -0.139(13) -0.444(11) 1.656(6)
C34 0.035(2) 0.076(3) 0.038(2) 0.011(2) 0.006(2) 0.041(2)
O5A 0.0522(12) 0.0588(14) 0.0000(13) -0.0060(11) -0.0167(10) 0.0161(11)
C29A 0.0488(17) 0.0366(18) 0.0064(18) -0.0106(16) -0.0114(15) 0.0012(16)
C30A 0.0475(15) 0.0504(17) 0.0473(17) 0.0057(14) -0.0034(14) 0.0012(14)
C31A 0.048(3) 0.065(4) 0.159(6) 0.021(4) -0.004(4) -0.010(3)
C32A 1.95(11) 0.077(6) 0.282(17) 0.130(8) -0.13(4) -0.10(2)
C33A 1.602(8) 1.836(11) 0.84(3) -0.139(13) -0.444(11) 1.656(6)
C34A 0.035(2) 0.076(3) 0.038(2) 0.011(2) 0.006(2) 0.041(2)
O5B 0.0522(12) 0.0588(14) 0.0000(13) -0.0060(11) -0.0167(10) 0.0161(11)
C29B 0.0488(17) 0.0366(18) 0.0064(18) -0.0106(16) -0.0114(15) 0.0012(16)
C30B 0.0475(15) 0.0504(17) 0.0473(17) 0.0057(14) -0.0034(14) 0.0012(14)
C31B 0.048(3) 0.065(4) 0.159(6) 0.021(4) -0.004(4) -0.010(3)
C32B 1.95(11) 0.077(6) 0.282(17) 0.130(8) -0.13(4) -0.10(2)
C33B 1.602(8) 1.836(11) 0.84(3) -0.139(13) -0.444(11) 1.656(6)
C34B 0.035(2) 0.076(3) 0.038(2) 0.011(2) 0.006(2) 0.041(2)
O6 0.0280(13) 0.0428(14) 0.0496(13) -0.0032(11) 0.0135(11) -0.0111(12)
C35 0.0302(13) 0.0418(14) 0.0467(14) 0.0019(12) 0.0071(12) -0.0058(11)
C36 0.024(2) 0.0257(18) 0.036(2) -0.0037(15) 0.0150(17) 0.0075(16)
C37 0.088(5) 0.130(5) 0.075(3) -0.023(3) -0.022(4) -0.047(4)
C38 0.093(4) 0.072(3) 0.059(3) -0.010(3) -0.024(3) 0.016(3)
C39 0.462(17) 0.397(16) 0.252(10) -0.083(11) -0.127(11) -0.020(14)
C40 0.830(18) 0.028(3) 0.129(4) -0.013(3) -0.265(6) 0.086(6)
O6A 0.0280(13) 0.0428(14) 0.0496(13) -0.0032(11) 0.0135(11) -0.0111(12)
C35A 0.0302(13) 0.0418(14) 0.0467(14) 0.0019(12) 0.0071(12) -0.0058(11)
C36A 0.024(2) 0.0257(18) 0.036(2) -0.0037(15) 0.0150(17) 0.0075(16)
C37A 0.088(5) 0.130(5) 0.075(3) -0.023(3) -0.022(4) -0.047(4)
C38A 0.093(4) 0.072(3) 0.059(3) -0.010(3) -0.024(3) 0.016(3)
C39A 0.462(17) 0.397(16) 0.252(10) -0.083(11) -0.127(11) -0.020(14)
C40A 0.830(18) 0.028(3) 0.129(4) -0.013(3) -0.265(6) 0.086(6)
O6B 0.0280(13) 0.0428(14) 0.0496(13) -0.0032(11) 0.0135(11) -0.0111(12)
C35B 0.0302(13) 0.0418(14) 0.0467(14) 0.0019(12) 0.0071(12) -0.0058(11)
C36B 0.024(2) 0.0257(18) 0.036(2) -0.0037(15) 0.0150(17) 0.0075(16)
C37B 0.088(5) 0.130(5) 0.075(3) -0.023(3) -0.022(4) -0.047(4)
C38B 0.093(4) 0.072(3) 0.059(3) -0.010(3) -0.024(3) 0.016(3)
C39B 0.462(17) 0.397(16) 0.252(10) -0.083(11) -0.127(11) -0.020(14)
C40B 0.830(18) 0.028(3) 0.129(4) -0.013(3) -0.265(6) 0.086(6)
O7 0.0283(11) 0.0823(15) 0.0607(13) -0.0315(11) -0.0063(10) -0.0066(11)
C41 0.0368(16) 0.065(2) 0.0086(15) -0.0017(14) -0.0142(13) 0.0064(16)
C42 0.0280(17) 0.062(2) 0.059(2) -0.0088(18) -0.0241(16) 0.0041(16)
C43 0.0321(19) 0.050(2) 0.100(3) -0.011(2) 0.0076(19) 0.0075(18)
C44 0.078(3) 0.047(2) 0.097(3) -0.017(2) -0.022(2) 0.002(2)
C45 0.055(2) 0.079(3) 0.131(4) -0.049(3) 0.016(3) 0.015(2)
C46 0.079(4) 0.164(4) 0.224(5) -0.127(3) 0.059(3) -0.017(4)
O7A 0.0283(11) 0.0823(15) 0.0607(13) -0.0315(11) -0.0063(10) -0.0066(11)
C41A 0.0368(16) 0.065(2) 0.0086(15) -0.0017(14) -0.0142(13) 0.0064(16)
C42A 0.0280(17) 0.062(2) 0.059(2) -0.0088(18) -0.0241(16) 0.0041(16)
C43A 0.0321(19) 0.050(2) 0.100(3) -0.011(2) 0.0076(19) 0.0075(18)
C44A 0.078(3) 0.047(2) 0.097(3) -0.017(2) -0.022(2) 0.002(2)
C45A 0.055(2) 0.079(3) 0.131(4) -0.049(3) 0.016(3) 0.015(2)
C46A 0.079(4) 0.164(4) 0.224(5) -0.127(3) 0.059(3) -0.017(4)
O8 0.0244(12) 0.0652(16) 0.0486(13) -0.0004(13) 0.0185(11) 0.0077(12)
C47 0.0350(16) 0.077(2) 0.0492(19) 0.0016(17) -0.0037(15) -0.0125(16)
C48 0.027(2) 0.063(2) 0.044(2) 0.0006(19) 0.030(2) -0.011(2)
C49 0.112(5) 0.086(5) 0.057(4) -0.004(3) -0.041(4) -0.012(4)
C50 0.306(6) 0.312(7) 2.00(4) 0.634(14) -0.686(10) -0.335(5)
C51 0.091(5) 0.098(5) 0.069(4) 0.029(4) 0.000(4) 0.014(4)
C52 0.371(14) 0.070(5) 0.113(6) 0.031(4) -0.071(7) 0.061(7)
O8A 0.0244(12) 0.0652(16) 0.0486(13) -0.0004(13) 0.0185(11) 0.0077(12)
C47A 0.0350(16) 0.077(2) 0.0492(19) 0.0016(17) -0.0037(15) -0.0125(16)
C48A 0.027(2) 0.063(2) 0.044(2) 0.0006(19) 0.030(2) -0.011(2)
C49A 0.112(5) 0.086(5) 0.057(4) -0.004(3) -0.041(4) -0.012(4)
C50A 0.306(6) 0.312(7) 2.00(4) 0.634(14) -0.686(10) -0.335(5)
C51A 0.091(5) 0.098(5) 0.069(4) 0.029(4) 0.000(4) 0.014(4)
C52A 0.371(14) 0.070(5) 0.113(6) 0.031(4) -0.071(7) 0.061(7)
O8B 0.0244(12) 0.0652(16) 0.0486(13) -0.0004(13) 0.0185(11) 0.0077(12)
C47B 0.0350(16) 0.077(2) 0.0492(19) 0.0016(17) -0.0037(15) -0.0125(16)
C48B 0.027(2) 0.063(2) 0.044(2) 0.0006(19) 0.030(2) -0.011(2)
C49B 0.112(5) 0.086(5) 0.057(4) -0.004(3) -0.041(4) -0.012(4)
C50B 0.306(6) 0.312(7) 2.00(4) 0.634(14) -0.686(10) -0.335(5)
C51B 0.091(5) 0.098(5) 0.069(4) 0.029(4) 0.000(4) 0.014(4)
C52B 0.371(14) 0.070(5) 0.113(6) 0.031(4) -0.071(7) 0.061(7)

loop_
_atom_type_symbol
_atom_type_description
_atom_type_scat_dispersion_real
_atom_type_scat_dispersion_imag
_atom_type_scat_source
C C 0.0033 0.0016 'International Tables Vol C Tables 4.2.6.8 and 6.1.1.4'
H H 0.0000 0.0000 'International Tables Vol C Tables 4.2.6.8 and 6.1.1.4'
O O 0.0106 0.0060 'International Tables Vol C Tables 4.2.6.8 and 6.1.1.4'
F F 0.0171 0.0103 'International Tables Vol C Tables 4.2.6.8 and 6.1.1.4'
Cl Cl 0.1484 0.1585 'International Tables Vol C Tables 4.2.6.8 and 6.1.1.4'
Br Br -0.2901 2.4595 'International Tables Vol C Tables 4.2.6.8 and 6.1.1.4'

loop_
_geom_angle_atom_site_label_1
_geom_angle_atom_site_label_2
_geom_angle_atom_site_label_3
_geom_angle
C54 C53 Cl1 109.9(3)
C54 C53 Br1 110.3(2)
Cl1 C53 Br1 103.1(2)
F1 C54 F3 110.3(5)
F1 C54 F2 109.2(4)
F3 C54 F2 108.6(5)
F1 C54 C53 109.8(4)
F3 C54 C53 109.6(3)
F2 C54 C53 109.4(4)
C54A C53A Cl1A 112.7(2)
C54A C53A Br1A 116.1(2)
Cl1A C53A Br1A 110.61(18)
F1A C54A F2A 109.1(4)
F1A C54A F3A 108.4(4)
F2A C54A F3A 108.2(4)
F1A C54A C53A 113.0(3)
F2A C54A C53A 108.3(4)
F3A C54A C53A 109.6(3)
C54B C53B Cl1B 107.8(2)
C54B C53B Br1B 108.09(19)
Cl1B C53B Br1B 119.2(2)
F1B C54B F2B 109.7(4)
F1B C54B F3B 111.2(5)
F2B C54B F3B 110.3(4)
F1B C54B C53B 106.5(3)
F2B C54B C53B 110.8(3)
F3B C54B C53B 108.2(4)
C54C C53C Cl1C 109.0(3)
C54C C53C Br1C 109.9(2)
Cl1C C53C Br1C 107.6(3)
F2C C54C F3C 109.8(5)
F2C C54C F1C 109.8(3)
F3C C54C F1C 109.5(5)
F2C C54C C53C 109.7(4)
F3C C54C C53C 109.5(3)
F1C C54C C53C 108.6(4)
C24 C1 C28 117.0(3)
C24 C1 C2 121.2(3)
C28 C1 C2 121.7(3)
C1 C2 C3 112.6(2)
C4 C3 C25 117.8(3)
C4 C3 C2 119.4(3)
C25 C3 C2 122.3(3)
C3 C4 C5 123.1(2)
C6 C5 C4 116.8(2)
C6 C5 C29 120.3(3)
C4 C5 C29 122.8(3)
C7 C6 C5 122.1(3)
C6 C7 C25 117.6(2)
C6 C7 C8 120.2(2)
C25 C7 C8 122.2(2)
C9 C8 C7 111.6(2)
C10 C9 C26 116.5(2)
C10 C9 C8 121.6(2)
C26 C9 C8 121.9(2)
C9 C10 C11 123.0(3)
C12 C11 C10 119.4(2)
C12 C11 C35 119.4(3)
C10 C11 C35 121.3(3)
C11 C12 C13 121.1(3)
C26 C13 C12 117.6(3)
C26 C13 C14 121.3(3)
C12 C13 C14 121.1(3)
C13 C14 C15 110.3(2)
C16 C15 C27 119.7(2)
C16 C15 C14 118.3(2)
C27 C15 C14 121.9(2)
C15 C16 C17 120.8(2)
C16 C17 C18 118.6(2)
C16 C17 C41 121.9(2)
C18 C17 C41 119.4(2)
C19 C18 C17 121.7(2)
C18 C19 C27 117.7(2)
C18 C19 C20 120.2(2)
C27 C19 C20 122.0(2)
C19 C20 C21 111.2(2)
C22 C21 C28 116.9(2)
C22 C21 C20 120.2(2)
C28 C21 C20 122.7(2)
C23 C22 C21 123.3(3)
C22 C23 C24 118.5(2)
C22 C23 C47 121.2(3)
C24 C23 C47 120.3(3)
C1 C24 C23 121.6(3)
O1 C25 C3 121.9(2)
O1 C25 C7 115.6(2)
C3 C25 C7 122.4(3)
O2 C26 C13 116.5(2)
O2 C26 C9 121.1(2)
C13 C26 C9 122.4(2)
O3 C27 C15 121.5(2)
O3 C27 C19 117.1(2)
C15 C27 C19 121.3(2)
O4 C28 C21 121.5(2)
O4 C28 C1 115.9(2)
C21 C28 C1 122.6(2)
O5 C29 C5 120.3(3)
O5 C29 C30 121.1(3)
C5 C29 C30 118.6(3)
C29 C30 C31 110.8(4)
C32 C31 C30 109.7(5)
C33 C32 C31 110.6(6)
C32 C33 C34 113.0(7)
O5A C29A C30A 117.9(5)
C29A C30A C31A 117.6(6)
C32A C31A C30A 115.2(6)
C31A C32A C33A 114.9(7)
C32A C33A C34A 115.8(8)
O5B C29B C30B 121.7(7)
C29B C30B C31B 115.4(6)
C30B C31B C32B 111.2(8)
C31B C32B C33B 109.9(9)
C34B C33B C32B 108.6(8)
O6 C35 C11 119.0(3)
O6 C35 C36 121.7(4)
C11 C35 C36 119.3(3)
C37 C36 C35 110.2(3)
C36 C37 C38 111.8(4)
C39 C38 C37 114.2(5)
C38 C39 C40 108.1(6)
C35A O6A C36A 51.3(6)
O6A C35A C36A 89.9(8)
C37A C36A C35A 101.4(6)
C37A C36A O6A 106.5(6)
C35A C36A O6A 38.8(3)
C36A C37A C38A 117.1(7)
C39A C38A C37A 113.3(8)
C40A C39A C38A 111.6(8)
O6B C35B C36B 112.8(5)
C35B C36B C37B 108.0(5)
C38B C37B C36B 111.9(5)
C39B C38B C37B 113.2(6)
C38B C39B C40B 107.0(9)
O7 C41 C17 119.0(3)
O7 C41 C42 122.7(3)
C17 C41 C42 118.1(2)
C41 C42 C43 114.5(3)
C42 C43 C44 112.9(3)
C45 C44 C43 112.8(3)
C44 C45 C46 112.1(4)
O7A C41A C42A 116.7(8)
C41A C42A C43A 112.4(6)
C44A C43A C42A 111.5(7)
C43A C44A C45A 115.2(7)
C44A C45A C46A 113.0(10)
O8 C47 C23 121.9(5)
O8 C47 C48 118.5(6)
C23 C47 C48 118.4(4)
C47 C48 C49 110.9(6)
C50 C49 C48 111.7(6)
C49 C50 C51 110.1(6)
C52 C51 C50 110.0(8)
O8A C47A C48A 119.4(5)
C49A C48A C47A 112.9(5)
C48A C49A C50A 109.5(5)
C51A C50A C49A 108.6(6)
C50A C51A C52A 116.0(6)
O8B C47B C48B 115.0(5)
C49B C48B C47B 111.9(5)
C50B C49B C48B 117.5(6)
C51B C50B C49B 113.3(6)
C52B C51B C50B 122.1(9)

loop_
_geom_bond_atom_site_label_1
_geom_bond_atom_site_label_2
_geom_bond_distance
Br1 C53 1.941(4)
Cl1 C53 1.723(4)
F1 C54 1.338(4)
C53 C54 1.527(4)
C54 F3 1.338(4)
C54 F2 1.339(5)
Br1A C53A 1.928(3)
Cl1A C53A 1.716(4)
C53A C54A 1.511(4)
C54A F1A 1.336(4)
C54A F2A 1.341(4)
C54A F3A 1.344(5)
Br1B C53B 1.927(3)
Cl1B C53B 1.712(4)
F1B C54B 1.330(4)
F2B C54B 1.331(5)
F3B C54B 1.335(4)
C53B C54B 1.536(4)
Br1C C53C 1.940(4)
Cl1C C53C 1.721(5)
F1C C54C 1.338(5)
F2C C54C 1.336(4)
F3C C54C 1.337(4)
C53C C54C 1.530(4)
O1 C25 1.373(3)
O2 C26 1.383(3)
O3 C27 1.375(3)
O4 C28 1.371(3)
C1 C24 1.395(4)
C1 C28 1.422(4)
C1 C2 1.490(4)
C2 C3 1.530(4)
C3 C4 1.368(4)
C3 C25 1.386(4)
C4 C5 1.417(4)
C5 C6 1.399(4)
C5 C29 1.472(4)
C6 C7 1.392(4)
C7 C25 1.407(4)
C7 C8 1.512(4)
C8 C9 1.507(4)
C9 C10 1.353(4)
C9 C26 1.433(4)
C10 C11 1.389(4)
C11 C12 1.382(4)
C11 C35 1.509(5)
C12 C13 1.392(4)
C13 C26 1.391(4)
C13 C14 1.501(4)
C14 C15 1.560(4)
C15 C16 1.361(4)
C15 C27 1.385(4)
C16 C17 1.393(4)
C17 C18 1.406(4)
C17 C41 1.491(4)
C18 C19 1.368(4)
C19 C27 1.409(4)
C19 C20 1.500(4)
C20 C21 1.515(4)
C21 C22 1.386(4)
C21 C28 1.394(4)
C22 C23 1.378(4)
C23 C24 1.400(4)
C23 C47 1.488(7)
O5 C29 1.224(4)
C29 C30 1.505(5)
C30 C31 1.551(7)
C31 C32 1.540(7)
C32 C33 1.527(11)
C33 C34 1.527(9)
O5A C29A 1.222(7)
C29A C30A 1.508(8)
C30A C31A 1.539(9)
C31A C32A 1.517(8)
C32A C33A 1.520(10)
C33A C34A 1.527(10)
O5B C29B 1.212(8)
C29B C30B 1.511(8)
C30B C31B 1.524(8)
C31B C32B 1.527(11)
C32B C33B 1.531(9)
C33B C34B 1.530(10)
O6 C35 1.230(5)
C35 C36 1.537(5)
C36 C37 1.504(6)
C37 C38 1.550(7)
C38 C39 1.519(8)
C39 C40 1.534(10)
O6A C35A 1.237(7)
O6A C36A 1.973(13)
C35A C36A 1.539(9)
C36A C37A 1.506(8)
C37A C38A 1.531(12)
C38A C39A 1.529(9)
C39A C40A 1.526(12)
O6B C35B 1.206(7)
C35B C36B 1.518(7)
C36B C37B 1.550(7)
C37B C38B 1.549(8)
C38B C39B 1.530(10)
C39B C40B 1.541(11)
O7 C41 1.232(3)
C41 C42 1.495(4)
C42 C43 1.506(5)
C43 C44 1.537(5)
C44 C45 1.516(5)
C45 C46 1.539(6)
O7A C41A 1.219(9)
C41A C42A 1.522(9)
C42A C43A 1.530(8)
C43A C44A 1.519(11)
C44A C45A 1.521(10)
C45A C46A 1.529(11)
O8 C47 1.211(7)
C47 C48 1.527(8)
C48 C49 1.534(9)
C49 C50 1.522(10)
C50 C51 1.529(10)
C51 C52 1.525(11)
O8A C47A 1.207(6)
C47A C48A 1.526(7)
C48A C49A 1.525(7)
C49A C50A 1.544(9)
C50A C51A 1.532(8)
C51A C52A 1.533(10)
O8B C47B 1.216(7)
C47B C48B 1.531(7)
C48B C49B 1.529(9)
C49B C50B 1.527(8)
C50B C51B 1.522(10)
C51B C52B 1.513(10)
